data_7033006
loop_
_publ_author_name
'Anga, Srinivas'
'Bhattacharjee, Jayeeta'
'Harinath, Adimulam'
'Panda, Tarun K.'

_publ_section_title
;
 Synthesis, structure and reactivity study of magnesium amidinato
 complexes derived from carbodiimides and
 N,N'-bis(2,6-diisopropylphenyl)-1,4-diaza-butadiene ligands.
;
_journal_issue 3
_journal_name_full 'Dalton transactions (Cambridge, England : 2003)'
_journal_page_first 955
_journal_page_last 965
_journal_paper_doi 10.1039/c4dt03074e
_journal_volume 44
_journal_year 2015
_chemical_formula_moiety 'C32 H50 Mg N4'
_chemical_formula_sum 'C32 H50 Mg N4'
_chemical_formula_weight 515.07
_chemical_name_systematic
;
 ?
;
_space_group_IT_number 61
_symmetry_cell_setting orthorhombic
_symmetry_space_group_name_Hall '-P 2ac 2ab'
_symmetry_space_group_name_H-M 'P b c a'
_atom_sites_solution_hydrogens geom
_atom_sites_solution_primary direct
_atom_sites_solution_secondary difmap
_audit_creation_method SHELXL-97
_cell_angle_alpha 90
_cell_angle_beta 90
_cell_angle_gamma 90
_cell_formula_units_Z 8
_cell_length_a 20.441(5)
_cell_length_b 11.399(5)
_cell_length_c 27.842(5)
_cell_measurement_reflns_used 8652
_cell_measurement_temperature 120(2)
_cell_measurement_theta_max 27.5
_cell_measurement_theta_min 3.0
_cell_volume 6487(3)
_computing_cell_refinement 'RAPID-AUTO (Rigaku, 1998)'
_computing_data_collection 'RAPID-AUTO (Rigaku, 1998)'
_computing_data_reduction 'teXan (Rigaku/MSC, 2004)'
_computing_molecular_graphics Ortep-32
_computing_publication_material WinGX
_computing_structure_refinement 'SHELXL-97 (Sheldrick, 1997)'
_computing_structure_solution 'SIR 97'
_diffrn_ambient_temperature 120(2)
_diffrn_measured_fraction_theta_full 0.997
_diffrn_measured_fraction_theta_max 0.997
_diffrn_measurement_device_type 'Rigaku RAXIS-RAPID Imaging Plate'
_diffrn_radiation_monochromator graphite
_diffrn_radiation_source 'fine-focus sealed tube'
_diffrn_radiation_type MoK\a
_diffrn_radiation_wavelength 0.71069
_diffrn_reflns_av_R_equivalents 0.0646
_diffrn_reflns_av_sigmaI/netI 0.1175
_diffrn_reflns_limit_h_max 26
_diffrn_reflns_limit_h_min -26
_diffrn_reflns_limit_k_max 14
_diffrn_reflns_limit_k_min -14
_diffrn_reflns_limit_l_max 36
_diffrn_reflns_limit_l_min -33
_diffrn_reflns_number 60136
_diffrn_reflns_theta_full 27.46
_diffrn_reflns_theta_max 27.5
_diffrn_reflns_theta_min 3.00
_exptl_absorpt_coefficient_mu 0.079
_exptl_absorpt_correction_T_max 1.00000
_exptl_absorpt_correction_T_min 0.17971
_exptl_absorpt_correction_type empirical
_exptl_absorpt_process_details
;
Higashi, H. (1995), ABSCOR: Program for Absorption
Correction, Rigaku Corporation, Tokyo, Japan.
;
_exptl_crystal_colour colorless
_exptl_crystal_density_diffrn 1.055
_exptl_crystal_density_method 'not measured'
_exptl_crystal_description block
_exptl_crystal_F_000 2256
_exptl_crystal_size_max 0.24
_exptl_crystal_size_mid 0.23
_exptl_crystal_size_min 0.16
_refine_diff_density_max 0.421
_refine_diff_density_min -0.466
_refine_diff_density_rms 0.119
_refine_ls_extinction_method none
_refine_ls_goodness_of_fit_ref 1.059
_refine_ls_hydrogen_treatment constr
_refine_ls_matrix_type full
_refine_ls_number_parameters 346
_refine_ls_number_reflns 7404
_refine_ls_number_restraints 0
_refine_ls_restrained_S_all 1.059
_refine_ls_R_factor_all 0.2029
_refine_ls_R_factor_gt 0.0939
_refine_ls_shift/su_max 0.000
_refine_ls_shift/su_mean 0.000
_refine_ls_structure_factor_coef Fsqd
_refine_ls_weighting_details 'calc w=1/[\s^2^(Fo^2^)+(0.1308P)^2^+0.9356P] where P=(Fo^2^+2Fc^2^)/3'
_refine_ls_weighting_scheme calc
_refine_ls_wR_factor_gt 0.2485
_refine_ls_wR_factor_ref 0.2439
_reflns_number_gt 4176
_reflns_number_total 7404
_reflns_threshold_expression >2sigma(I)
_cod_data_source_file c4dt03074e2.cif
_cod_data_source_block compound_3
_cod_depositor_comments 'Adding full bibliography for 7033004--7033010.cif.'
_cod_database_code 7033006

loop_
_symmetry_equiv_pos_as_xyz
'x, y, z'
'-x+1/2, -y, z+1/2'
'x+1/2, -y+1/2, -z'
'-x, y+1/2, -z+1/2'
'-x, -y, -z'
'x-1/2, y, -z-1/2'
'-x-1/2, y-1/2, z'
'x, -y-1/2, z-1/2'

loop_
_atom_site_label
_atom_site_type_symbol
_atom_site_fract_x
_atom_site_fract_y
_atom_site_fract_z
_atom_site_U_iso_or_equiv
_atom_site_adp_type
_atom_site_occupancy
_atom_site_symmetry_multiplicity
_atom_site_calc_flag
_atom_site_refinement_flags
Mg1 Mg -0.03364(6) 0.65405(12) -0.14544(5) 0.0312(4) Uani 1 1 d .
N1 N 0.02848(16) 0.5177(3) -0.13015(13) 0.0323(8) Uani 1 1 d .
N2 N 0.04480(16) 0.6422(3) -0.19072(12) 0.0310(8) Uani 1 1 d .
N3 N -0.07414(15) 0.7812(3) -0.10241(12) 0.0317(8) Uani 1 1 d .
N4 N -0.13185(16) 0.6777(3) -0.15523(12) 0.0317(8) Uani 1 1 d .
C1 C 0.06798(19) 0.5480(3) -0.16685(15) 0.0294(10) Uani 1 1 d .
C2 C 0.13141(19) 0.4848(4) -0.17925(16) 0.0328(10) Uani 1 1 d .
H2A H 0.1382 0.4904 -0.2137 0.039 Uiso 1 1 calc R
H2B H 0.1262 0.4024 -0.1715 0.039 Uiso 1 1 calc R
C3 C 0.1927(2) 0.5301(4) -0.15407(15) 0.0323(10) Uani 1 1 d .
C4 C 0.2500(2) 0.4657(4) -0.15884(17) 0.0417(11) Uani 1 1 d .
H4 H 0.2498 0.3983 -0.1777 0.050 Uiso 1 1 calc R
C5 C 0.3071(2) 0.4989(5) -0.13646(19) 0.0549(14) Uani 1 1 d .
H5 H 0.3447 0.4536 -0.1399 0.066 Uiso 1 1 calc R
C6 C 0.3087(2) 0.5998(5) -0.10876(18) 0.0503(13) Uani 1 1 d .
H6 H 0.3474 0.6239 -0.0942 0.060 Uiso 1 1 calc R
C7 C 0.2519(2) 0.6640(4) -0.10300(17) 0.0466(12) Uani 1 1 d .
H7 H 0.2523 0.7305 -0.0837 0.056 Uiso 1 1 calc R
C8 C 0.1946(2) 0.6308(4) -0.12559(17) 0.0428(12) Uani 1 1 d .
H8 H 0.1570 0.6758 -0.1218 0.051 Uiso 1 1 calc R
C9 C 0.0362(2) 0.4233(4) -0.09463(17) 0.0385(11) Uani 1 1 d .
C10 C -0.0225(3) 0.4393(5) -0.06091(19) 0.0589(15) Uani 1 1 d .
H10A H -0.0205 0.5154 -0.0462 0.088 Uiso 1 1 calc R
H10B H -0.0215 0.3800 -0.0364 0.088 Uiso 1 1 calc R
H10C H -0.0623 0.4324 -0.0790 0.088 Uiso 1 1 calc R
C11 C 0.0292(3) 0.3009(4) -0.1171(2) 0.0662(17) Uani 1 1 d .
H11A H -0.0102 0.2976 -0.1358 0.099 Uiso 1 1 calc R
H11B H 0.0274 0.2429 -0.0921 0.099 Uiso 1 1 calc R
H11C H 0.0661 0.2855 -0.1375 0.099 Uiso 1 1 calc R
C12 C 0.0982(2) 0.4323(5) -0.06510(18) 0.0544(14) Uani 1 1 d .
H12A H 0.1353 0.4150 -0.0850 0.082 Uiso 1 1 calc R
H12B H 0.0963 0.3772 -0.0391 0.082 Uiso 1 1 calc R
H12C H 0.1022 0.5103 -0.0525 0.082 Uiso 1 1 calc R
C13 C 0.0682(2) 0.6925(4) -0.23634(15) 0.0333(10) Uani 1 1 d .
C14 C 0.0252(2) 0.8013(4) -0.24440(17) 0.0419(12) Uani 1 1 d .
H14A H -0.0198 0.7778 -0.2470 0.063 Uiso 1 1 calc R
H14B H 0.0383 0.8400 -0.2735 0.063 Uiso 1 1 calc R
H14C H 0.0302 0.8542 -0.2178 0.063 Uiso 1 1 calc R
C15 C 0.1395(2) 0.7336(4) -0.23492(17) 0.0410(11) Uani 1 1 d .
H15A H 0.1455 0.7868 -0.2086 0.061 Uiso 1 1 calc R
H15B H 0.1501 0.7726 -0.2645 0.061 Uiso 1 1 calc R
H15C H 0.1678 0.6670 -0.2308 0.061 Uiso 1 1 calc R
C16 C 0.0570(2) 0.6081(4) -0.27900(16) 0.0458(12) Uani 1 1 d .
H16A H 0.0839 0.5397 -0.2751 0.069 Uiso 1 1 calc R
H16B H 0.0684 0.6470 -0.3084 0.069 Uiso 1 1 calc R
H16C H 0.0119 0.5852 -0.2800 0.069 Uiso 1 1 calc R
C17 C -0.13299(18) 0.7625(3) -0.12167(15) 0.0278(9) Uani 1 1 d .
C18 C -0.19535(19) 0.8238(4) -0.10588(15) 0.0317(10) Uani 1 1 d .
H18A H -0.2230 0.8357 -0.1338 0.038 Uiso 1 1 calc R
H18B H -0.1841 0.9005 -0.0933 0.038 Uiso 1 1 calc R
C19 C -0.23445(19) 0.7570(4) -0.06776(15) 0.0323(10) Uani 1 1 d .
C20 C -0.2114(2) 0.6552(4) -0.04550(16) 0.0366(10) Uani 1 1 d .
H20 H -0.1708 0.6249 -0.0541 0.044 Uiso 1 1 calc R
C21 C -0.2487(2) 0.5985(4) -0.01049(16) 0.0374(11) Uani 1 1 d .
H21 H -0.2330 0.5309 0.0042 0.045 Uiso 1 1 calc R
C22 C -0.3088(2) 0.6433(4) 0.00209(17) 0.0421(11) Uani 1 1 d .
H22 H -0.3337 0.6055 0.0254 0.051 Uiso 1 1 calc R
C23 C -0.3325(2) 0.7431(4) -0.01932(18) 0.0465(12) Uani 1 1 d .
H23 H -0.3731 0.7729 -0.0104 0.056 Uiso 1 1 calc R
C24 C -0.2954(2) 0.7995(4) -0.05451(16) 0.0388(11) Uani 1 1 d .
H24 H -0.3119 0.8665 -0.0693 0.047 Uiso 1 1 calc R
C25 C -0.1828(2) 0.6469(4) -0.19065(16) 0.0352(10) Uani 1 1 d .
C26 C -0.1555(3) 0.5392(4) -0.21638(18) 0.0536(14) Uani 1 1 d .
H26A H -0.1146 0.5588 -0.2314 0.080 Uiso 1 1 calc R
H26B H -0.1860 0.5136 -0.2404 0.080 Uiso 1 1 calc R
H26C H -0.1486 0.4773 -0.1935 0.080 Uiso 1 1 calc R
C27 C -0.1906(2) 0.7463(4) -0.22756(16) 0.0443(12) Uani 1 1 d .
H27A H -0.2078 0.8148 -0.2119 0.067 Uiso 1 1 calc R
H27B H -0.2202 0.7219 -0.2524 0.067 Uiso 1 1 calc R
H27C H -0.1488 0.7643 -0.2414 0.067 Uiso 1 1 calc R
C28 C -0.2490(2) 0.6114(4) -0.16932(17) 0.0431(12) Uani 1 1 d .
H28A H -0.2423 0.5564 -0.1437 0.065 Uiso 1 1 calc R
H28B H -0.2754 0.5757 -0.1938 0.065 Uiso 1 1 calc R
H28C H -0.2709 0.6797 -0.1571 0.065 Uiso 1 1 calc R
C29 C -0.0549(2) 0.8703(4) -0.06661(15) 0.0344(10) Uani 1 1 d .
C30 C -0.0579(2) 0.9945(4) -0.08781(17) 0.0466(12) Uani 1 1 d .
H30A H -0.0339 0.9966 -0.1174 0.070 Uiso 1 1 calc R
H30B H -0.0391 1.0491 -0.0655 0.070 Uiso 1 1 calc R
H30C H -0.1027 1.0153 -0.0938 0.070 Uiso 1 1 calc R
C31 C -0.0928(2) 0.8643(4) -0.01955(16) 0.0428(12) Uani 1 1 d .
H31A H -0.1365 0.8924 -0.0246 0.064 Uiso 1 1 calc R
H31B H -0.0714 0.9122 0.0041 0.064 Uiso 1 1 calc R
H31C H -0.0942 0.7846 -0.0085 0.064 Uiso 1 1 calc R
C32 C 0.0169(2) 0.8415(5) -0.05604(19) 0.0518(14) Uani 1 1 d .
H32A H 0.0200 0.7633 -0.0434 0.078 Uiso 1 1 calc R
H32B H 0.0337 0.8961 -0.0329 0.078 Uiso 1 1 calc R
H32C H 0.0419 0.8470 -0.0851 0.078 Uiso 1 1 calc R

loop_
_atom_site_aniso_label
_atom_site_aniso_U_11
_atom_site_aniso_U_22
_atom_site_aniso_U_33
_atom_site_aniso_U_23
_atom_site_aniso_U_13
_atom_site_aniso_U_12
Mg1 0.0255(7) 0.0345(8) 0.0336(8) -0.0002(6) 0.0002(6) 0.0031(6)
N1 0.0271(18) 0.032(2) 0.038(2) 0.0056(17) 0.0033(15) -0.0002(15)
N2 0.0293(18) 0.0278(19) 0.036(2) 0.0027(16) 0.0019(15) 0.0039(15)
N3 0.0252(18) 0.036(2) 0.034(2) -0.0028(16) -0.0044(15) -0.0018(15)
N4 0.0264(18) 0.030(2) 0.038(2) -0.0031(16) -0.0081(15) 0.0018(14)
C1 0.027(2) 0.027(2) 0.034(2) -0.0096(19) -0.0045(18) 0.0001(17)
C2 0.027(2) 0.027(2) 0.044(3) -0.004(2) 0.0019(19) 0.0034(17)
C3 0.029(2) 0.029(2) 0.039(3) 0.002(2) 0.0012(19) -0.0005(18)
C4 0.036(2) 0.043(3) 0.046(3) -0.003(2) -0.002(2) 0.010(2)
C5 0.029(3) 0.074(4) 0.062(3) -0.010(3) -0.007(2) 0.014(2)
C6 0.037(3) 0.062(4) 0.052(3) 0.003(3) -0.007(2) -0.006(2)
C7 0.044(3) 0.047(3) 0.049(3) -0.007(2) -0.003(2) -0.006(2)
C8 0.034(2) 0.040(3) 0.055(3) -0.006(2) 0.000(2) 0.004(2)
C9 0.038(2) 0.038(3) 0.039(3) 0.008(2) -0.004(2) -0.002(2)
C10 0.058(3) 0.067(4) 0.051(3) 0.024(3) 0.005(3) -0.008(3)
C11 0.094(5) 0.038(3) 0.066(4) 0.010(3) -0.011(3) -0.009(3)
C12 0.045(3) 0.065(4) 0.053(3) 0.025(3) -0.010(2) -0.009(3)
C13 0.030(2) 0.034(2) 0.036(3) 0.004(2) 0.0071(19) -0.0003(18)
C14 0.049(3) 0.039(3) 0.038(3) 0.011(2) 0.005(2) 0.007(2)
C15 0.037(2) 0.038(3) 0.047(3) -0.002(2) 0.010(2) -0.005(2)
C16 0.050(3) 0.048(3) 0.040(3) 0.004(2) 0.003(2) 0.001(2)
C17 0.027(2) 0.025(2) 0.032(2) 0.0055(18) -0.0022(17) 0.0002(17)
C18 0.028(2) 0.028(2) 0.039(3) 0.0014(19) -0.0036(18) 0.0055(17)
C19 0.025(2) 0.032(2) 0.040(3) -0.005(2) 0.0004(18) -0.0025(18)
C20 0.027(2) 0.037(3) 0.045(3) 0.000(2) 0.004(2) 0.0035(19)
C21 0.039(2) 0.032(2) 0.042(3) 0.003(2) 0.002(2) -0.0031(19)
C22 0.036(3) 0.048(3) 0.042(3) 0.001(2) 0.003(2) -0.010(2)
C23 0.031(2) 0.053(3) 0.055(3) -0.002(3) 0.005(2) 0.002(2)
C24 0.028(2) 0.039(3) 0.049(3) 0.002(2) -0.002(2) 0.0067(19)
C25 0.028(2) 0.036(2) 0.041(3) -0.002(2) -0.0074(19) 0.0000(19)
C26 0.052(3) 0.054(3) 0.054(3) -0.022(3) -0.016(3) 0.002(3)
C27 0.032(2) 0.057(3) 0.044(3) 0.012(2) -0.010(2) -0.005(2)
C28 0.039(3) 0.048(3) 0.043(3) 0.008(2) -0.011(2) -0.010(2)
C29 0.034(2) 0.036(3) 0.034(2) -0.005(2) -0.0039(19) -0.0004(19)
C30 0.054(3) 0.040(3) 0.046(3) 0.001(2) 0.001(2) -0.014(2)
C31 0.062(3) 0.029(2) 0.038(3) -0.007(2) 0.000(2) -0.006(2)
C32 0.042(3) 0.052(3) 0.062(3) -0.013(3) -0.014(2) -0.005(2)

loop_
_atom_type_symbol
_atom_type_description
_atom_type_scat_dispersion_real
_atom_type_scat_dispersion_imag
_atom_type_scat_source
C C 0.0030 0.0020 'International Tables Vol C Tables 4.2.6.8 and 6.1.1.4'
H H 0.0000 0.0000 'International Tables Vol C Tables 4.2.6.8 and 6.1.1.4'
Mg Mg 0.0490 0.0360 'International Tables Vol C Tables 4.2.6.8 and 6.1.1.4'
N N 0.0060 0.0030 'International Tables Vol C Tables 4.2.6.8 and 6.1.1.4'

loop_
_geom_angle_atom_site_label_1
_geom_angle_atom_site_label_2
_geom_angle_atom_site_label_3
_geom_angle
N4 Mg1 N2 134.18(15)
N4 Mg1 N1 137.35(15)
N2 Mg1 N1 65.96(14)
N4 Mg1 N3 65.73(14)
N2 Mg1 N3 136.22(15)
N1 Mg1 N3 131.51(15)
C1 N1 C9 129.3(3)
C1 N1 Mg1 91.1(2)
C9 N1 Mg1 139.5(3)
C1 N2 C13 128.3(3)
C1 N2 Mg1 91.4(2)
C13 N2 Mg1 139.6(3)
C17 N3 C29 128.4(3)
C17 N3 Mg1 90.9(2)
C29 N3 Mg1 140.5(3)
C17 N4 C25 128.5(3)
C17 N4 Mg1 91.1(2)
C25 N4 Mg1 138.6(3)
N1 C1 N2 111.5(3)
N1 C1 C2 124.1(4)
N2 C1 C2 124.3(4)
C1 C2 C3 115.8(3)
C1 C2 H2A 108.3
C3 C2 H2A 108.3
C1 C2 H2B 108.3
C3 C2 H2B 108.3
H2A C2 H2B 107.4
C4 C3 C8 117.7(4)
C4 C3 C2 118.1(4)
C8 C3 C2 124.2(4)
C5 C4 C3 121.8(5)
C5 C4 H4 119.1
C3 C4 H4 119.1
C4 C5 C6 120.0(4)
C4 C5 H5 120.0
C6 C5 H5 120.0
C7 C6 C5 119.1(4)
C7 C6 H6 120.5
C5 C6 H6 120.5
C6 C7 C8 120.9(5)
C6 C7 H7 119.6
C8 C7 H7 119.6
C7 C8 C3 120.5(4)
C7 C8 H8 119.8
C3 C8 H8 119.8
N1 C9 C12 114.0(4)
N1 C9 C10 103.9(4)
C12 C9 C10 108.3(4)
N1 C9 C11 112.4(4)
C12 C9 C11 111.1(4)
C10 C9 C11 106.5(4)
C9 C10 H10A 109.5
C9 C10 H10B 109.5
H10A C10 H10B 109.5
C9 C10 H10C 109.5
H10A C10 H10C 109.5
H10B C10 H10C 109.5
C9 C11 H11A 109.5
C9 C11 H11B 109.5
H11A C11 H11B 109.5
C9 C11 H11C 109.5
H11A C11 H11C 109.5
H11B C11 H11C 109.5
C9 C12 H12A 109.5
C9 C12 H12B 109.5
H12A C12 H12B 109.5
C9 C12 H12C 109.5
H12A C12 H12C 109.5
H12B C12 H12C 109.5
N2 C13 C15 114.0(4)
N2 C13 C14 104.7(3)
C15 C13 C14 107.5(4)
N2 C13 C16 111.9(3)
C15 C13 C16 110.6(4)
C14 C13 C16 107.8(4)
C13 C14 H14A 109.5
C13 C14 H14B 109.5
H14A C14 H14B 109.5
C13 C14 H14C 109.5
H14A C14 H14C 109.5
H14B C14 H14C 109.5
C13 C15 H15A 109.5
C13 C15 H15B 109.5
H15A C15 H15B 109.5
C13 C15 H15C 109.5
H15A C15 H15C 109.5
H15B C15 H15C 109.5
C13 C16 H16A 109.5
C13 C16 H16B 109.5
H16A C16 H16B 109.5
C13 C16 H16C 109.5
H16A C16 H16C 109.5
H16B C16 H16C 109.5
N3 C17 N4 112.2(3)
N3 C17 C18 124.5(4)
N4 C17 C18 123.1(3)
C17 C18 C19 114.2(3)
C17 C18 H18A 108.7
C19 C18 H18A 108.7
C17 C18 H18B 108.7
C19 C18 H18B 108.7
H18A C18 H18B 107.6
C24 C19 C20 118.3(4)
C24 C19 C18 118.7(4)
C20 C19 C18 123.0(4)
C21 C20 C19 120.7(4)
C21 C20 H20 119.7
C19 C20 H20 119.7
C22 C21 C20 119.6(4)
C22 C21 H21 120.2
C20 C21 H21 120.2
C23 C22 C21 120.8(4)
C23 C22 H22 119.6
C21 C22 H22 119.6
C22 C23 C24 119.7(4)
C22 C23 H23 120.2
C24 C23 H23 120.2
C19 C24 C23 120.9(4)
C19 C24 H24 119.5
C23 C24 H24 119.5
N4 C25 C26 104.3(3)
N4 C25 C28 115.3(4)
C26 C25 C28 107.0(4)
N4 C25 C27 110.2(3)
C26 C25 C27 108.5(4)
C28 C25 C27 111.2(3)
C25 C26 H26A 109.5
C25 C26 H26B 109.5
H26A C26 H26B 109.5
C25 C26 H26C 109.5
H26A C26 H26C 109.5
H26B C26 H26C 109.5
C25 C27 H27A 109.5
C25 C27 H27B 109.5
H27A C27 H27B 109.5
C25 C27 H27C 109.5
H27A C27 H27C 109.5
H27B C27 H27C 109.5
C25 C28 H28A 109.5
C25 C28 H28B 109.5
H28A C28 H28B 109.5
C25 C28 H28C 109.5
H28A C28 H28C 109.5
H28B C28 H28C 109.5
N3 C29 C31 114.4(3)
N3 C29 C32 103.7(3)
C31 C29 C32 108.2(4)
N3 C29 C30 111.3(3)
C31 C29 C30 110.6(4)
C32 C29 C30 108.1(4)
C29 C30 H30A 109.5
C29 C30 H30B 109.5
H30A C30 H30B 109.5
C29 C30 H30C 109.5
H30A C30 H30C 109.5
H30B C30 H30C 109.5
C29 C31 H31A 109.5
C29 C31 H31B 109.5
H31A C31 H31B 109.5
C29 C31 H31C 109.5
H31A C31 H31C 109.5
H31B C31 H31C 109.5
C29 C32 H32A 109.5
C29 C32 H32B 109.5
H32A C32 H32B 109.5
C29 C32 H32C 109.5
H32A C32 H32C 109.5
H32B C32 H32C 109.5

loop_
_geom_bond_atom_site_label_1
_geom_bond_atom_site_label_2
_geom_bond_distance
Mg1 N4 2.044(3)
Mg1 N2 2.044(4)
Mg1 N1 2.052(4)
Mg1 N3 2.055(4)
N1 C1 1.347(5)
N1 C9 1.470(5)
N2 C1 1.349(5)
N2 C13 1.473(5)
N3 C17 1.334(5)
N3 C29 1.477(5)
N4 C17 1.345(5)
N4 C25 1.476(5)
C1 C2 1.523(5)
C2 C3 1.525(6)
C2 H2A 0.9700
C2 H2B 0.9700
C3 C4 1.389(6)
C3 C8 1.395(6)
C4 C5 1.377(7)
C4 H4 0.9300
C5 C6 1.385(7)
C5 H5 0.9300
C6 C7 1.381(7)
C6 H6 0.9300
C7 C8 1.383(6)
C7 H7 0.9300
C8 H8 0.9300
C9 C12 1.514(6)
C9 C10 1.535(7)
C9 C11 1.537(7)
C10 H10A 0.9600
C10 H10B 0.9600
C10 H10C 0.9600
C11 H11A 0.9600
C11 H11B 0.9600
C11 H11C 0.9600
C12 H12A 0.9600
C12 H12B 0.9600
C12 H12C 0.9600
C13 C15 1.531(6)
C13 C14 1.538(6)
C13 C16 1.545(6)
C14 H14A 0.9600
C14 H14B 0.9600
C14 H14C 0.9600
C15 H15A 0.9600
C15 H15B 0.9600
C15 H15C 0.9600
C16 H16A 0.9600
C16 H16B 0.9600
C16 H16C 0.9600
C17 C18 1.519(5)
C18 C19 1.531(6)
C18 H18A 0.9700
C18 H18B 0.9700
C19 C24 1.387(6)
C19 C20 1.398(6)
C20 C21 1.396(6)
C20 H20 0.9300
C21 C22 1.375(6)
C21 H21 0.9300
C22 C23 1.372(6)
C22 H22 0.9300
C23 C24 1.396(6)
C23 H23 0.9300
C24 H24 0.9300
C25 C26 1.528(6)
C25 C28 1.534(6)
C25 C27 1.538(6)
C26 H26A 0.9600
C26 H26B 0.9600
C26 H26C 0.9600
C27 H27A 0.9600
C27 H27B 0.9600
C27 H27C 0.9600
C28 H28A 0.9600
C28 H28B 0.9600
C28 H28C 0.9600
C29 C31 1.524(6)
C29 C32 1.531(6)
C29 C30 1.534(6)
C30 H30A 0.9600
C30 H30B 0.9600
C30 H30C 0.9600
C31 H31A 0.9600
C31 H31B 0.9600
C31 H31C 0.9600
C32 H32A 0.9600
C32 H32B 0.9600
C32 H32C 0.9600
